data_4003393
loop_
_publ_author_name
'Shao, Zhichao'
'Huang, Chao'
'Dang, Jian'
'Wu, Qiong'
'Liu, Yeye'
'Ding, Jie'
'Hou, Hongwei'

_publ_section_title
;
 Modulation of Magnetic Behavior and Hg2+ Removal by Solvent-Assisted
 Linker Exchange Based on a Water-Stable 3D MOF
;
_journal_issue 21
_journal_name_full 'Chemistry of Materials'
_journal_page_first 7979
_journal_paper_doi 10.1021/acs.chemmater.8b03621
_journal_volume 30
_journal_year 2018
_chemical_formula_moiety 'C19 H27 N5 Ni1.50 O13.50'
_chemical_formula_sum 'C19 H27 N5 Ni1.5 O13.5'
_chemical_formula_weight 629.52
_space_group_IT_number 15
_space_group_name_Hall '-C 2yc'
_space_group_name_H-M_alt 'C 1 2/c 1'
_symmetry_cell_setting monoclinic
_symmetry_space_group_name_H-M 'C 1 2/c 1'
_atom_sites_solution_hydrogens geom
_atom_sites_solution_primary direct
_atom_sites_solution_secondary difmap
_audit_creation_method SHELXL-97
_cell_angle_alpha 90.00
_cell_angle_beta 124.3130(10)
_cell_angle_gamma 90.00
_cell_formula_units_Z 8
_cell_length_a 30.3450(13)
_cell_length_b 10.0088(4)
_cell_length_c 22.7507(9)
_cell_measurement_reflns_used 9903
_cell_measurement_temperature 273(2)
_cell_measurement_theta_max 27.54
_cell_measurement_theta_min 2.64
_cell_volume 5707.3(4)
_computing_cell_refinement 'Bruker SAINT'
_computing_data_collection 'Bruker D8 VENTURE'
_computing_data_reduction 'Bruker SAINT'
_computing_structure_refinement 'SHELXL-97 (Sheldrick, 1997)'
_computing_structure_solution 'SHELXS-97 (Sheldrick, 1990)'
_diffrn_ambient_temperature 273(2)
_diffrn_measured_fraction_theta_full 0.993
_diffrn_measured_fraction_theta_max 0.993
_diffrn_measurement_device_type 'Bruker D8 VENTURE PHOTON'
_diffrn_measurement_method '\f and \w scans'
_diffrn_radiation_monochromator graphite
_diffrn_radiation_source 'fine-focus sealed tube'
_diffrn_radiation_type MoK\a
_diffrn_radiation_wavelength 0.71073
_diffrn_reflns_av_R_equivalents 0.0201
_diffrn_reflns_av_sigmaI/netI 0.0171
_diffrn_reflns_limit_h_max 39
_diffrn_reflns_limit_h_min -39
_diffrn_reflns_limit_k_max 13
_diffrn_reflns_limit_k_min -12
_diffrn_reflns_limit_l_max 29
_diffrn_reflns_limit_l_min -26
_diffrn_reflns_number 33882
_diffrn_reflns_theta_full 27.56
_diffrn_reflns_theta_max 27.56
_diffrn_reflns_theta_min 2.23
_exptl_absorpt_coefficient_mu 1.069
_exptl_absorpt_correction_T_max 0.9006
_exptl_absorpt_correction_T_min 0.8735
_exptl_absorpt_correction_type multi-scan
_exptl_absorpt_process_details 'SADABS(Bruker 2000)'
_exptl_crystal_colour yellow
_exptl_crystal_density_diffrn 1.465
_exptl_crystal_density_method 'not measured'
_exptl_crystal_description Block
_exptl_crystal_F_000 2608
_exptl_crystal_size_max 0.13
_exptl_crystal_size_mid 0.12
_exptl_crystal_size_min 0.10
_refine_diff_density_max 1.555
_refine_diff_density_min -0.973
_refine_diff_density_rms 0.162
_refine_ls_extinction_method none
_refine_ls_goodness_of_fit_ref 1.111
_refine_ls_hydrogen_treatment mixed
_refine_ls_matrix_type full
_refine_ls_number_parameters 345
_refine_ls_number_reflns 6541
_refine_ls_number_restraints 2
_refine_ls_restrained_S_all 1.111
_refine_ls_R_factor_all 0.0549
_refine_ls_R_factor_gt 0.0489
_refine_ls_shift/su_max 0.000
_refine_ls_shift/su_mean 0.000
_refine_ls_structure_factor_coef Fsqd
_refine_ls_weighting_details 'calc w=1/[\s^2^(Fo^2^)+(0.1127P)^2^+18.8173P] where P=(Fo^2^+2Fc^2^)/3'
_refine_ls_weighting_scheme calc
_refine_ls_wR_factor_gt 0.1714
_refine_ls_wR_factor_ref 0.1812
_reflns_number_gt 5912
_reflns_number_total 6541
_reflns_threshold_expression >2sigma(I)
_cod_data_source_file cm8b03621_si_002.cif
_cod_data_source_block a
_cod_depositor_comments
;
The following automatic conversions were performed:

data item '_symmetry_cell_setting' value 'Monoclinic' was changed to
'monoclinic' in accordance with the
/home/saulius/struct/COD-crude-data/automatic-downloads/DataCite-retrospective/ACS/depositions/lib/dictionaries/cif_core.dic
dictionary named 'cif_core.dic' version 2.4.2 last updated on
2011-04-26.

Automatic conversion script
Id: cif_fix_values 6909 2019-04-08 15:41:33Z antanas 
;
_cod_original_sg_symbol_H-M 'C2/c  '
_cod_original_formula_sum 'C19 H27 N5 Ni1.50 O13.50'
_cod_database_code 4003393

loop_
_symmetry_equiv_pos_as_xyz
'x, y, z'
'-x, y, -z+1/2'
'x+1/2, y+1/2, z'
'-x+1/2, y+1/2, -z+1/2'
'-x, -y, -z'
'x, -y, z-1/2'
'-x+1/2, -y+1/2, -z'
'x+1/2, -y+1/2, z-1/2'

loop_
_atom_site_label
_atom_site_type_symbol
_atom_site_fract_x
_atom_site_fract_y
_atom_site_fract_z
_atom_site_U_iso_or_equiv
_atom_site_adp_type
_atom_site_occupancy
_atom_site_symmetry_multiplicity
_atom_site_calc_flag
_atom_site_refinement_flags
Ni1 Ni 0.190611(15) 0.85013(3) 0.093654(18) 0.01903(14) Uani 1 1 d .
Ni2 Ni 0.2500 0.7500 0.5000 0.01549(15) Uani 1 2 d S
O1 O 0.22356(11) 0.8617(2) 0.03386(13) 0.0317(5) Uani 1 1 d .
O2 O 0.24358(9) 1.2315(2) 0.32855(12) 0.0256(5) Uani 1 1 d .
O3 O 0.31543(10) 1.1425(2) 0.42093(13) 0.0288(5) Uani 1 1 d .
O4 O 0.35749(10) 0.8682(3) 0.48180(14) 0.0365(6) Uani 1 1 d .
O5 O 0.29071(9) 0.9124(2) 0.49295(10) 0.0229(4) Uani 1 1 d .
O6 O 0.27134(9) 0.62641(19) 0.44674(11) 0.0220(4) Uani 1 1 d .
O7 O 0.28110(10) 0.5336(2) 0.36599(11) 0.0257(5) Uani 1 1 d .
O8 O 0.38194(12) 0.0401(3) 0.37658(17) 0.156(3) Uani 1 1 d G
H8A H 0.4114 -0.0021 0.3988 0.234 Uiso 1 1 d G
H8B H 0.3673 0.0193 0.3980 0.234 Uiso 1 1 d G
O9 O 0.14146(10) 0.3144(3) 0.21610(17) 0.142(3) Uani 1 1 d G
H9A H 0.1558 0.3900 0.2332 0.213 Uiso 1 1 d G
H9B H 0.1658 0.2581 0.2422 0.213 Uiso 1 1 d G
O10 O 0.08442(11) 0.0824(3) 0.1160(2) 0.170(4) Uani 1 1 d G
H10A H 0.0769 0.1611 0.0990 0.255 Uiso 1 1 d G
H10B H 0.1003 0.0932 0.1606 0.255 Uiso 1 1 d G
O11 O -0.0003(3) 0.5255(6) 0.7497(3) 0.100(2) Uani 1 2 d SG
H11A H 0.0307 0.5505 0.7615 0.150 Uiso 0.50 1 d PG
H11B H 0.0061 0.4792 0.7851 0.150 Uiso 0.50 1 d PG
O12 O 0.45621(14) 0.9480(3) 0.60527(14) 0.136(3) Uani 1 1 d G
H12A H 0.4478 0.8858 0.5752 0.205 Uiso 1 1 d G
H12B H 0.4269 0.9701 0.5993 0.205 Uiso 1 1 d G
O13 O 0.90870(9) 0.6610(6) 0.7151(2) 0.129(3) Uani 1 1 d G
O14 O 0.32605(11) 0.8462(3) 0.07013(13) 0.0525(8) Uani 1 1 d GD
H14A H 0.3206 0.7940 0.0372 0.079 Uiso 1 1 d GD
N1 N 0.11829(11) 0.9020(3) 0.00159(13) 0.0267(5) Uani 1 1 d .
N2 N -0.02469(15) 0.9863(4) -0.19428(19) 0.0535(10) Uani 1 1 d .
N3 N -0.03457(15) 1.1013(4) -0.21013(18) 0.0540(10) Uani 1 1 d .
N4 N -0.17789(10) 1.1953(3) -0.40465(12) 0.0222(5) Uani 1 1 d .
N5 N 0.15647(11) 0.8448(2) 0.15380(13) 0.0236(5) Uani 1 1 d .
H5A H 0.1327 0.9117 0.1388 0.028 Uiso 1 1 calc R
H5B H 0.1385 0.7675 0.1442 0.028 Uiso 1 1 calc R
C1 C -0.14255(14) 1.2881(4) -0.36187(18) 0.0350(8) Uani 1 1 d .
H1A H -0.1500 1.3772 -0.3757 0.042 Uiso 1 1 calc R
C2 C -0.09532(17) 1.2575(4) -0.2977(2) 0.0448(10) Uani 1 1 d .
H2 H -0.0716 1.3246 -0.2690 0.054 Uiso 1 1 calc R
C3 C -0.12023(14) 1.0275(4) -0.32095(18) 0.0348(7) Uani 1 1 d .
H3 H -0.1133 0.9378 -0.3084 0.042 Uiso 1 1 calc R
C4 C -0.16669(13) 1.0674(3) -0.38363(16) 0.0277(6) Uani 1 1 d .
H4 H -0.1914 1.0023 -0.4127 0.033 Uiso 1 1 calc R
C5 C -0.08429(14) 1.1261(4) -0.27751(19) 0.0374(8) Uani 1 1 d .
C6 C 0.02462(14) 0.9629(4) -0.12686(19) 0.0395(8) Uani 1 1 d .
C7 C 0.05778(15) 1.0642(4) -0.0827(2) 0.0413(9) Uani 1 1 d .
H7 H 0.0491 1.1534 -0.0955 0.050 Uiso 1 1 calc R
C8 C 0.10419(14) 1.0290(4) -0.01893(19) 0.0376(8) Uani 1 1 d .
H8 H 0.1267 1.0966 0.0111 0.045 Uiso 1 1 calc R
C9 C 0.08588(15) 0.8055(4) -0.0423(2) 0.0405(9) Uani 1 1 d .
H9 H 0.0955 0.7168 -0.0291 0.049 Uiso 1 1 calc R
C10 C 0.03864(18) 0.8330(5) -0.1066(2) 0.0513(11) Uani 1 1 d .
H10 H 0.0166 0.7639 -0.1358 0.062 Uiso 1 1 calc R
C11 C 0.21310(12) 0.7426(3) 0.27151(15) 0.0204(6) Uani 1 1 d .
H11 H 0.2015 0.6585 0.2510 0.024 Uiso 1 1 calc R
C12 C 0.19339(12) 0.8559(3) 0.22926(15) 0.0195(5) Uani 1 1 d .
C13 C 0.21183(12) 0.9812(3) 0.26029(14) 0.0201(5) Uani 1 1 d .
H13 H 0.1984 1.0575 0.2322 0.024 Uiso 1 1 calc R
C14 C 0.25013(11) 0.9931(3) 0.33306(14) 0.0182(5) Uani 1 1 d .
C15 C 0.26997(11) 0.8795(3) 0.37660(14) 0.0168(5) Uani 1 1 d .
C16 C 0.25036(12) 0.7544(2) 0.34495(15) 0.0176(5) Uani 1 1 d .
C17 C 0.31040(11) 0.8880(3) 0.45694(14) 0.0195(5) Uani 1 1 d .
C18 C 0.26880(11) 0.6297(3) 0.38925(14) 0.0176(5) Uani 1 1 d .
C19 C 0.27028(12) 1.1292(3) 0.36264(15) 0.0203(5) Uani 1 1 d .
H14B H 0.318(9) 0.928(6) 0.068(11) 0.34(10) Uiso 1 1 d D

loop_
_atom_site_aniso_label
_atom_site_aniso_U_11
_atom_site_aniso_U_22
_atom_site_aniso_U_33
_atom_site_aniso_U_23
_atom_site_aniso_U_13
_atom_site_aniso_U_12
Ni1 0.0261(2) 0.0114(2) 0.0122(2) 0.00116(11) 0.00640(17) 0.00166(12)
Ni2 0.0195(3) 0.0133(3) 0.0094(2) 0.00097(15) 0.0056(2) 0.00229(16)
O1 0.0472(14) 0.0240(11) 0.0291(12) 0.0000(9) 0.0246(11) 0.0027(9)
O2 0.0315(12) 0.0140(9) 0.0219(10) 0.0000(8) 0.0094(9) -0.0007(8)
O3 0.0348(12) 0.0148(10) 0.0199(10) -0.0001(7) 0.0053(9) -0.0032(8)
O4 0.0244(12) 0.0434(14) 0.0308(13) 0.0002(10) 0.0089(10) 0.0051(10)
O5 0.0319(11) 0.0194(9) 0.0144(9) -0.0022(7) 0.0112(8) -0.0047(8)
O6 0.0356(11) 0.0145(9) 0.0168(9) 0.0026(7) 0.0153(9) 0.0050(8)
O7 0.0449(13) 0.0135(9) 0.0214(10) 0.0017(7) 0.0204(10) 0.0055(8)
O8 0.143(6) 0.182(8) 0.200(8) 0.014(6) 0.131(6) 0.027(6)
O9 0.078(4) 0.235(8) 0.080(4) 0.031(5) 0.025(3) 0.067(5)
O10 0.135(6) 0.221(9) 0.139(6) 0.029(6) 0.068(5) 0.095(6)
O11 0.081(4) 0.108(6) 0.086(5) 0.000 0.031(4) 0.000
O12 0.094(4) 0.206(8) 0.079(4) -0.041(4) 0.030(3) -0.054(5)
O13 0.092(4) 0.194(8) 0.072(3) -0.001(4) 0.028(3) 0.027(4)
O14 0.063(2) 0.0529(19) 0.0409(16) -0.0006(13) 0.0290(16) 0.0015(15)
N1 0.0261(13) 0.0288(14) 0.0162(11) 0.0044(10) 0.0064(10) 0.0053(10)
N2 0.0404(19) 0.054(2) 0.0314(17) 0.0086(15) -0.0010(15) 0.0086(16)
N3 0.0403(19) 0.054(2) 0.0298(17) 0.0141(16) -0.0030(15) 0.0039(16)
N4 0.0205(11) 0.0258(13) 0.0134(10) 0.0030(9) 0.0054(9) 0.0034(10)
N5 0.0266(13) 0.0229(12) 0.0136(11) 0.0001(9) 0.0068(10) -0.0036(9)
C1 0.0317(17) 0.0297(17) 0.0217(15) 0.0048(13) 0.0018(13) -0.0033(14)
C2 0.035(2) 0.041(2) 0.0261(18) 0.0067(14) -0.0022(16) -0.0076(15)
C3 0.0332(17) 0.0330(17) 0.0254(15) 0.0111(13) 0.0087(14) 0.0121(14)
C4 0.0271(15) 0.0275(15) 0.0206(14) 0.0043(12) 0.0087(12) 0.0059(12)
C5 0.0263(16) 0.048(2) 0.0224(16) 0.0105(14) 0.0044(13) 0.0042(15)
C6 0.0275(17) 0.051(2) 0.0233(16) 0.0078(15) 0.0043(14) 0.0084(15)
C7 0.0339(18) 0.0366(19) 0.0346(19) 0.0152(15) 0.0079(16) 0.0092(15)
C8 0.0300(17) 0.0304(17) 0.0304(17) 0.0076(13) 0.0038(14) 0.0026(13)
C9 0.0349(19) 0.0314(18) 0.0305(17) -0.0002(14) 0.0034(15) 0.0062(15)
C10 0.040(2) 0.043(2) 0.033(2) -0.0058(16) -0.0023(18) 0.0048(17)
C11 0.0302(15) 0.0143(12) 0.0153(13) -0.0018(9) 0.0120(12) -0.0033(10)
C12 0.0241(14) 0.0189(13) 0.0136(12) -0.0001(9) 0.0095(11) -0.0014(10)
C13 0.0281(14) 0.0143(12) 0.0160(12) 0.0022(9) 0.0113(11) 0.0007(10)
C14 0.0264(14) 0.0122(12) 0.0163(12) 0.0000(9) 0.0121(11) -0.0010(10)
C15 0.0236(13) 0.0129(11) 0.0139(12) -0.0005(9) 0.0105(11) -0.0015(10)
C16 0.0256(14) 0.0123(12) 0.0147(12) 0.0000(9) 0.0113(11) 0.0004(9)
C17 0.0246(13) 0.0134(12) 0.0147(12) 0.0009(9) 0.0077(11) -0.0017(10)
C18 0.0234(13) 0.0121(11) 0.0152(12) -0.0002(9) 0.0096(11) 0.0004(9)
C19 0.0308(15) 0.0137(12) 0.0151(12) -0.0001(9) 0.0123(12) -0.0020(10)

loop_
_atom_type_symbol
_atom_type_description
_atom_type_scat_dispersion_real
_atom_type_scat_dispersion_imag
_atom_type_scat_source
C C 0.0033 0.0016 'International Tables Vol C Tables 4.2.6.8 and 6.1.1.4'
H H 0.0000 0.0000 'International Tables Vol C Tables 4.2.6.8 and 6.1.1.4'
N N 0.0061 0.0033 'International Tables Vol C Tables 4.2.6.8 and 6.1.1.4'
Ni Ni 0.3393 1.1124 'International Tables Vol C Tables 4.2.6.8 and 6.1.1.4'
O O 0.0106 0.0060 'International Tables Vol C Tables 4.2.6.8 and 6.1.1.4'

loop_
_geom_angle_atom_site_label_1
_geom_angle_atom_site_label_2
_geom_angle_atom_site_label_3
_geom_angle
_geom_angle_site_symmetry_1
_geom_angle_site_symmetry_3
O7 Ni1 N1 99.70(10) 4 .
O7 Ni1 O3 162.18(10) 4 4_545
N1 Ni1 O3 98.06(10) . 4_545
O7 Ni1 O1 90.51(9) 4 .
N1 Ni1 O1 87.19(11) . .
O3 Ni1 O1 89.04(10) 4_545 .
O7 Ni1 O2 99.79(9) 4 4_545
N1 Ni1 O2 160.35(10) . 4_545
O3 Ni1 O2 62.41(9) 4_545 4_545
O1 Ni1 O2 90.18(9) . 4_545
O7 Ni1 N5 88.10(9) 4 .
N1 Ni1 N5 91.95(10) . .
O3 Ni1 N5 92.62(10) 4_545 .
O1 Ni1 N5 178.23(9) . .
O2 Ni1 N5 91.14(9) 4_545 .
O7 Ni1 C19 130.95(10) 4 4_545
N1 Ni1 C19 129.33(11) . 4_545
O3 Ni1 C19 31.27(9) 4_545 4_545
O1 Ni1 C19 90.81(9) . 4_545
O2 Ni1 C19 31.18(9) 4_545 4_545
N5 Ni1 C19 90.93(10) . 4_545
O6 Ni2 O5 88.50(8) 7_566 .
O6 Ni2 O5 91.50(8) 7_566 7_566
O5 Ni2 O5 180.00(11) . 7_566
O6 Ni2 N4 87.79(9) 7_566 5_575
O5 Ni2 N4 91.96(9) . 5_575
O5 Ni2 N4 88.04(9) 7_566 5_575
O6 Ni2 N4 92.21(9) 7_566 3_546
O5 Ni2 N4 88.04(9) . 3_546
O5 Ni2 N4 91.96(9) 7_566 3_546
N4 Ni2 N4 180.00(14) 5_575 3_546
C19 O2 Ni1 88.00(17) . 4
C19 O3 Ni1 89.53(17) . 4
C17 O5 Ni2 114.03(17) . .
C18 O7 Ni1 131.25(19) . 4_545
H8A O8 H8B 104.5 . .
H9A O9 H9B 104.5 . .
H10A O10 H10B 104.5 . .
H11A O11 H11B 103.7 . .
H12A O12 H12B 104.5 . .
H14A O14 H14B 129.9 . .
C9 N1 C8 118.0(3) . .
C9 N1 Ni1 119.2(2) . .
C8 N1 Ni1 122.6(2) . .
N3 N2 C6 114.4(4) . .
N2 N3 C5 114.9(4) . .
C1 N4 C4 117.8(3) . .
C1 N4 Ni2 120.7(2) . 3_454
C4 N4 Ni2 121.5(2) . 3_454
C12 N5 Ni1 115.66(19) . .
C12 N5 H5A 108.4 . .
Ni1 N5 H5A 108.4 . .
C12 N5 H5B 108.4 . .
Ni1 N5 H5B 108.4 . .
H5A N5 H5B 107.4 . .
N4 C1 C2 122.8(3) . .
N4 C1 H1A 118.6 . .
C2 C1 H1A 118.6 . .
C5 C2 C1 118.5(3) . .
C5 C2 H2 120.7 . .
C1 C2 H2 120.7 . .
C4 C3 C5 117.7(3) . .
C4 C3 H3 121.2 . .
C5 C3 H3 121.2 . .
N4 C4 C3 123.3(3) . .
N4 C4 H4 118.4 . .
C3 C4 H4 118.4 . .
C2 C5 C3 119.9(3) . .
C2 C5 N3 115.6(4) . .
C3 C5 N3 124.5(4) . .
C10 C6 C7 119.5(3) . .
C10 C6 N2 117.0(4) . .
C7 C6 N2 123.4(4) . .
C8 C7 C6 118.0(4) . .
C8 C7 H7 121.0 . .
C6 C7 H7 121.0 . .
N1 C8 C7 123.0(3) . .
N1 C8 H8 118.5 . .
C7 C8 H8 118.5 . .
N1 C9 C10 122.3(4) . .
N1 C9 H9 118.8 . .
C10 C9 H9 118.8 . .
C6 C10 C9 119.2(4) . .
C6 C10 H10 120.4 . .
C9 C10 H10 120.4 . .
C12 C11 C16 120.1(2) . .
C12 C11 H11 119.9 . .
C16 C11 H11 119.9 . .
C11 C12 C13 119.5(3) . .
C11 C12 N5 120.6(2) . .
C13 C12 N5 119.8(2) . .
C14 C13 C12 120.5(2) . .
C14 C13 H13 119.7 . .
C12 C13 H13 119.7 . .
C13 C14 C15 120.6(2) . .
C13 C14 C19 118.1(2) . .
C15 C14 C19 121.3(2) . .
C16 C15 C14 118.3(2) . .
C16 C15 C17 119.2(2) . .
C14 C15 C17 122.5(2) . .
C11 C16 C15 120.9(2) . .
C11 C16 C18 118.5(2) . .
C15 C16 C18 120.6(2) . .
O4 C17 O5 125.5(3) . .
O4 C17 C15 119.1(3) . .
O5 C17 C15 115.3(2) . .
O7 C18 O6 123.9(2) . .
O7 C18 C16 116.3(2) . .
O6 C18 C16 119.9(2) . .
O2 C19 O3 119.9(3) . .
O2 C19 C14 120.4(3) . .
O3 C19 C14 119.7(2) . .
O2 C19 Ni1 60.82(15) . 4
O3 C19 Ni1 59.20(14) . 4
C14 C19 Ni1 173.8(2) . 4

loop_
_geom_bond_atom_site_label_1
_geom_bond_atom_site_label_2
_geom_bond_distance
_geom_bond_site_symmetry_2
Ni1 O7 2.016(2) 4
Ni1 N1 2.071(3) .
Ni1 O3 2.096(2) 4_545
Ni1 O1 2.097(2) .
Ni1 O2 2.132(2) 4_545
Ni1 N5 2.132(3) .
Ni1 C19 2.440(3) 4_545
Ni2 O6 2.074(2) 7_566
Ni2 O5 2.102(2) .
Ni2 O5 2.102(2) 7_566
Ni2 N4 2.108(2) 5_575
Ni2 N4 2.108(2) 3_546
O2 C19 1.264(4) .
O2 Ni1 2.132(2) 4
O3 C19 1.267(4) .
O3 Ni1 2.096(2) 4
O4 C17 1.221(4) .
O5 C17 1.280(4) .
O6 C18 1.267(3) .
O7 C18 1.252(3) .
O7 Ni1 2.016(2) 4_545
O8 H8A 0.8500 .
O8 H8B 0.8500 .
O9 H9A 0.8500 .
O9 H9B 0.8500 .
O10 H10A 0.8501 .
O10 H10B 0.8499 .
O11 H11A 0.8575 .
O11 H11B 0.8520 .
O12 H12A 0.8500 .
O12 H12B 0.8501 .
O14 H14A 0.8498 .
O14 H14B 0.85(2) .
N1 C9 1.338(5) .
N1 C8 1.339(4) .
N2 N3 1.193(6) .
N2 C6 1.435(4) .
N3 C5 1.442(4) .
N4 C1 1.336(4) .
N4 C4 1.341(4) .
N4 Ni2 2.108(2) 3_454
N5 C12 1.431(4) .
N5 H5A 0.9000 .
N5 H5B 0.9000 .
C1 C2 1.386(5) .
C1 H1A 0.9300 .
C2 C5 1.371(5) .
C2 H2 0.9300 .
C3 C4 1.383(4) .
C3 C5 1.387(6) .
C3 H3 0.9300 .
C4 H4 0.9300 .
C6 C10 1.365(6) .
C6 C7 1.382(6) .
C7 C8 1.381(5) .
C7 H7 0.9300 .
C8 H8 0.9300 .
C9 C10 1.381(5) .
C9 H9 0.9300 .
C10 H10 0.9300 .
C11 C12 1.385(4) .
C11 C16 1.398(4) .
C11 H11 0.9300 .
C12 C13 1.392(4) .
C13 C14 1.392(4) .
C13 H13 0.9300 .
C14 C15 1.401(4) .
C14 C19 1.490(4) .
C15 C16 1.399(4) .
C15 C17 1.525(4) .
C16 C18 1.500(4) .
C19 Ni1 2.440(3) 4

loop_
_geom_torsion_atom_site_label_1
_geom_torsion_atom_site_label_2
_geom_torsion_atom_site_label_3
_geom_torsion_atom_site_label_4
_geom_torsion
_geom_torsion_site_symmetry_1
_geom_torsion_site_symmetry_4
O6 Ni2 O5 C17 -175.55(19) 7_566 .
O5 Ni2 O5 C17 169(31) 7_566 .
N4 Ni2 O5 C17 -87.8(2) 5_575 .
N4 Ni2 O5 C17 92.2(2) 3_546 .
O7 Ni1 N1 C9 179.9(3) 4 .
O3 Ni1 N1 C9 1.2(3) 4_545 .
O1 Ni1 N1 C9 89.9(3) . .
O2 Ni1 N1 C9 7.2(5) 4_545 .
N5 Ni1 N1 C9 -91.7(3) . .
C19 Ni1 N1 C9 1.1(3) 4_545 .
O7 Ni1 N1 C8 5.3(3) 4 .
O3 Ni1 N1 C8 -173.4(3) 4_545 .
O1 Ni1 N1 C8 -84.8(3) . .
O2 Ni1 N1 C8 -167.4(3) 4_545 .
N5 Ni1 N1 C8 93.7(3) . .
C19 Ni1 N1 C8 -173.5(3) 4_545 .
C6 N2 N3 C5 -179.5(4) . .
O7 Ni1 N5 C12 -60.2(2) 4 .
N1 Ni1 N5 C12 -159.9(2) . .
O3 Ni1 N5 C12 102.0(2) 4_545 .
O1 Ni1 N5 C12 -99(3) . .
O2 Ni1 N5 C12 39.53(19) 4_545 .
C19 Ni1 N5 C12 70.7(2) 4_545 .
C4 N4 C1 C2 0.4(6) . .
Ni2 N4 C1 C2 178.1(3) 3_454 .
N4 C1 C2 C5 0.3(7) . .
C1 N4 C4 C3 -1.2(5) . .
Ni2 N4 C4 C3 -179.0(3) 3_454 .
C5 C3 C4 N4 1.3(6) . .
C1 C2 C5 C3 -0.2(7) . .
C1 C2 C5 N3 -179.8(4) . .
C4 C3 C5 C2 -0.6(6) . .
C4 C3 C5 N3 179.0(4) . .
N2 N3 C5 C2 -177.7(5) . .
N2 N3 C5 C3 2.7(7) . .
N3 N2 C6 C10 -178.5(5) . .
N3 N2 C6 C7 1.3(7) . .
C10 C6 C7 C8 -0.3(7) . .
N2 C6 C7 C8 179.8(4) . .
C9 N1 C8 C7 0.6(6) . .
Ni1 N1 C8 C7 175.3(3) . .
C6 C7 C8 N1 0.1(7) . .
C8 N1 C9 C10 -1.1(6) . .
Ni1 N1 C9 C10 -176.0(4) . .
C7 C6 C10 C9 -0.2(7) . .
N2 C6 C10 C9 179.7(4) . .
N1 C9 C10 C6 0.9(8) . .
C16 C11 C12 C13 1.4(4) . .
C16 C11 C12 N5 178.1(3) . .
Ni1 N5 C12 C11 -95.1(3) . .
Ni1 N5 C12 C13 81.6(3) . .
C11 C12 C13 C14 0.6(4) . .
N5 C12 C13 C14 -176.2(3) . .
C12 C13 C14 C15 -1.4(4) . .
C12 C13 C14 C19 177.0(3) . .
C13 C14 C15 C16 0.1(4) . .
C19 C14 C15 C16 -178.2(3) . .
C13 C14 C15 C17 -177.7(3) . .
C19 C14 C15 C17 4.0(4) . .
C12 C11 C16 C15 -2.6(4) . .
C12 C11 C16 C18 177.2(3) . .
C14 C15 C16 C11 1.9(4) . .
C17 C15 C16 C11 179.7(3) . .
C14 C15 C16 C18 -178.0(3) . .
C17 C15 C16 C18 -0.1(4) . .
Ni2 O5 C17 O4 -104.6(3) . .
Ni2 O5 C17 C15 73.4(2) . .
C16 C15 C17 O4 82.7(4) . .
C14 C15 C17 O4 -99.5(3) . .
C16 C15 C17 O5 -95.5(3) . .
C14 C15 C17 O5 82.3(3) . .
Ni1 O7 C18 O6 -1.6(5) 4_545 .
Ni1 O7 C18 C16 178.2(2) 4_545 .
C11 C16 C18 O7 45.9(4) . .
C15 C16 C18 O7 -134.2(3) . .
C11 C16 C18 O6 -134.3(3) . .
C15 C16 C18 O6 45.6(4) . .
Ni1 O2 C19 O3 4.1(3) 4 .
Ni1 O2 C19 C14 -173.0(2) 4 .
Ni1 O3 C19 O2 -4.2(3) 4 .
Ni1 O3 C19 C14 173.0(2) 4 .
C13 C14 C19 O2 20.0(4) . .
C15 C14 C19 O2 -161.6(3) . .
C13 C14 C19 O3 -157.1(3) . .
C15 C14 C19 O3 21.2(4) . .
C13 C14 C19 Ni1 -79(2) . 4
C15 C14 C19 Ni1 98.9(19) . 4
